data_4512570
loop_
_publ_author_name
'Nath, Jayanta K.'
'Kirillov, Alexander M.'
'Baruah, Jubaraj B.'

_publ_section_title
;
 Synthesis, Structure, and Topological Studies of Solvates and Salts of a
 Chiral Zwitterionic
 HostN-(2-Imidazol-5-yl-1-carboxyethyl)-1,8-naphthalimide
;
_journal_issue 2
_journal_name_full 'Crystal Growth &amp; Design'
_journal_page_first 737
_journal_paper_doi 10.1021/cg5018054
_journal_volume 15
_journal_year 2015
_chemical_absolute_configuration syn
_chemical_formula_moiety '2(C18 H14 N3 O4), C H4 O, 2(I)'
_chemical_formula_sum 'C18.5 H16 I N3 O4.5'
_chemical_formula_weight 479.24
_chemical_name_systematic
; 
 ? 
;
_space_group_IT_number 4
_space_group_name_Hall 'P 2yb'
_symmetry_cell_setting monoclinic
_symmetry_space_group_name_Hall 'P 2yb'
_symmetry_space_group_name_H-M 'P 1 21 1'
_atom_sites_solution_hydrogens geom
_atom_sites_solution_primary direct
_atom_sites_solution_secondary difmap
_audit_creation_method SHELXL-97
_cell_angle_alpha 90.00
_cell_angle_beta 98.256(5)
_cell_angle_gamma 90.00
_cell_formula_units_Z 4
_cell_length_a 8.1686(5)
_cell_length_b 11.7670(4)
_cell_length_c 20.2208(9)
_cell_measurement_reflns_used 3062
_cell_measurement_temperature 296(2)
_cell_measurement_theta_max 28.7948
_cell_measurement_theta_min 3.0477
_cell_volume 1923.48(16)
_computing_cell_refinement 'CrysAlisPro, Agilent Technologies'
_computing_data_collection 'CrysAlisPro, Agilent Technologies'
_computing_data_reduction 'CrysAlisPro, Agilent Technologies'
_computing_molecular_graphics 'Bruker SHELXTL'
_computing_publication_material 'Bruker SHELXTL'
_computing_structure_refinement 'SHELXL-97 (Sheldrick, 1997)'
_computing_structure_solution 'SHELXS-97 (Sheldrick, 1990)'
_diffrn_ambient_temperature 296(2)
_diffrn_measured_fraction_theta_full 0.98
_diffrn_measured_fraction_theta_max 0.98
_diffrn_measurement_device_type 'SuperNova, Dual, Cu at zero, Eos'
_diffrn_measurement_method 'phi and omega scans'
_diffrn_radiation_monochromator mirror
_diffrn_radiation_source 'SuperNova (Mo) X-ray Source'
_diffrn_radiation_type MoK\a
_diffrn_radiation_wavelength 0.71073
_diffrn_reflns_av_R_equivalents 0.0284
_diffrn_reflns_av_sigmaI/netI 0.0570
_diffrn_reflns_limit_h_max 9
_diffrn_reflns_limit_h_min -7
_diffrn_reflns_limit_k_max 13
_diffrn_reflns_limit_k_min -14
_diffrn_reflns_limit_l_max 16
_diffrn_reflns_limit_l_min -24
_diffrn_reflns_number 3592
_diffrn_reflns_theta_full 25.25
_diffrn_reflns_theta_max 25.25
_diffrn_reflns_theta_min 3.05
_diffrn_standards_interval_count none
_diffrn_standards_interval_time none
_diffrn_standards_number none
_exptl_absorpt_coefficient_mu 1.696
_exptl_absorpt_correction_T_max 0.712
_exptl_absorpt_correction_T_min 0.583
_exptl_absorpt_correction_type multi-scan
_exptl_absorpt_process_details 'face indexing'
_exptl_crystal_colour brown
_exptl_crystal_density_diffrn 1.655
_exptl_crystal_density_method 'not measured'
_exptl_crystal_description block
_exptl_crystal_F_000 948
_exptl_crystal_size_max 0.35
_exptl_crystal_size_mid 0.27
_exptl_crystal_size_min 0.20
_refine_diff_density_max 0.937
_refine_diff_density_min -0.683
_refine_diff_density_rms 0.105
_refine_ls_abs_structure_details 'Flack H D (1983), Acta Cryst. A39, 876-881'
_refine_ls_abs_structure_Flack 0.2(4)
_refine_ls_extinction_method none
_refine_ls_goodness_of_fit_ref 1.048
_refine_ls_hydrogen_treatment constr
_refine_ls_matrix_type full
_refine_ls_number_parameters 481
_refine_ls_number_reflns 3592
_refine_ls_number_restraints 58
_refine_ls_restrained_S_all 1.050
_refine_ls_R_factor_all 0.0646
_refine_ls_R_factor_gt 0.0550
_refine_ls_shift/su_max 0.005
_refine_ls_shift/su_mean 0.000
_refine_ls_structure_factor_coef Fsqd
_refine_ls_weighting_details 'calc w=1/[\s^2^(Fo^2^)+(0.0700P)^2^+4.5000P] where P=(Fo^2^+2Fc^2^)/3'
_refine_ls_weighting_scheme calc
_refine_ls_wR_factor_gt 0.1384
_refine_ls_wR_factor_ref 0.1469
_reflns_number_gt 2764
_reflns_number_total 3592
_reflns_threshold_expression >2sigma(I)
_cod_data_source_file cg5018054_si_011.cif
_cod_data_source_block L.I
_cod_depositor_comments
;
The following automatic conversions were performed:

'_symmetry_cell_setting' value 'Monoclinic' changed to 'monoclinic'
according to
/home/saulius/struct/COD-crude-data--automatic-downloads/rss-feeds/ACS/lib/dictionaries/cif_core.dic
dictionary named 'cif_core.dic' version 2.4.2 from 2011-04-26.

Automatic conversion script
Id: cif_fix_values 2935 2014-11-11 08:27:57Z andrius 

 Adding full bibliography for 4512567--4512578.cif.
;
_cod_original_sg_symbol_H-M P21
_cod_database_code 4512570

loop_
_symmetry_equiv_pos_as_xyz
'x, y, z'
'-x, y+1/2, -z'

loop_
_atom_site_label
_atom_site_type_symbol
_atom_site_fract_x
_atom_site_fract_y
_atom_site_fract_z
_atom_site_U_iso_or_equiv
_atom_site_adp_type
_atom_site_occupancy
_atom_site_symmetry_multiplicity
_atom_site_calc_flag
_atom_site_refinement_flags
C3 C 0.0322(6) 0.5032(6) 0.5052(4) 0.038(3) Uani 1 1 d G
C2 C -0.0242(8) 0.4005(5) 0.4728(3) 0.052(3) Uani 1 1 d GD
H2 H 0.0413 0.3465 0.4556 0.063 Uiso 1 1 calc RD
N1 N -0.1984(8) 0.3947(5) 0.4712(3) 0.049(2) Uani 1 1 d GD
H1A H -0.2618 0.3407 0.4542 0.058 Uiso 1 1 calc RD
C1 C -0.2495(6) 0.4938(6) 0.5027(4) 0.051(3) Uani 1 1 d GD
H1 H -0.3574 0.5117 0.5085 0.061 Uiso 1 1 calc RD
N2 N -0.1070(8) 0.5609(4) 0.5237(3) 0.043(2) Uani 1 1 d G
H2A H -0.1053 0.6251 0.5440 0.052 Uiso 1 1 calc R
I1 I 0.59432(8) 0.76433(6) 0.56129(3) 0.0502(2) Uani 1 1 d .
I2 I 0.79145(10) 0.58662(7) 0.91364(4) 0.0623(2) Uani 1 1 d .
O5 O 0.7644(11) 0.1652(7) 0.1326(4) 0.057(2) Uani 1 1 d .
O3 O 0.5473(9) 0.3990(7) 0.6075(4) 0.055(2) Uani 1 1 d .
O1 O 0.1156(11) 0.6986(6) 0.6189(4) 0.054(2) Uani 1 1 d D
O4 O 0.0184(9) 0.4443(7) 0.6457(4) 0.0498(18) Uani 1 1 d .
O6 O 0.7702(11) 0.2773(6) 0.2221(3) 0.054(2) Uani 1 1 d D
H6 H 0.8350 0.3309 0.2246 0.080 Uiso 1 1 calc RD
N3 N 0.2758(10) 0.4197(6) 0.6203(4) 0.0361(18) Uani 1 1 d .
O7 O 0.3904(10) 0.4887(7) 0.1649(4) 0.057(2) Uani 1 1 d .
C22 C 0.5636(14) 0.3137(10) 0.0466(5) 0.043(3) Uani 1 1 d .
H22A H 0.6589 0.3322 0.0250 0.051 Uiso 1 1 calc R
H22B H 0.5392 0.2336 0.0393 0.051 Uiso 1 1 calc R
C4 C 0.2022(12) 0.5469(9) 0.5218(5) 0.040(2) Uani 1 1 d .
H4A H 0.2028 0.6261 0.5084 0.047 Uiso 1 1 calc R
H4B H 0.2726 0.5057 0.4953 0.047 Uiso 1 1 calc R
O2 O 0.2790(11) 0.6101(7) 0.7029(3) 0.060(2) Uani 1 1 d D
H2B H 0.2387 0.6561 0.7264 0.090 Uiso 1 1 calc R
C24 C 0.7244(13) 0.2505(9) 0.1586(3) 0.041(2) Uani 1 1 d D
C8 C 0.4121(14) 0.2334(9) 0.6373(5) 0.041(3) Uani 1 1 d .
C18 C 0.1320(12) 0.3799(8) 0.6429(4) 0.034(2) Uani 1 1 d .
O8 O 0.8950(9) 0.4192(7) 0.1062(4) 0.0506(18) Uani 1 1 d .
N5 N 0.2596(12) 0.3619(8) 0.0280(4) 0.048(2) Uani 1 1 d D
H5A H 0.2320 0.3059 0.0513 0.058 Uiso 1 1 calc RD
C36 C 0.8031(14) 0.4888(9) 0.1238(5) 0.042(2) Uani 1 1 d .
N6 N 0.6450(10) 0.4549(7) 0.1356(3) 0.0330(17) Uani 1 1 d .
C5 C 0.2787(12) 0.5385(8) 0.5955(4) 0.034(2) Uani 1 1 d .
H5 H 0.3956 0.5589 0.5974 0.041 Uiso 1 1 calc R
C10 C 0.5393(19) 0.0493(11) 0.6476(6) 0.064(4) Uani 1 1 d .
H10 H 0.6307 0.0036 0.6444 0.077 Uiso 1 1 calc R
C7 C 0.4199(13) 0.3550(9) 0.6215(5) 0.041(2) Uani 1 1 d .
C17 C 0.1283(11) 0.2598(10) 0.6621(4) 0.0347(19) Uani 1 1 d .
C6 C 0.2074(13) 0.6213(7) 0.6395(4) 0.044(3) Uani 1 1 d D
C28 C 0.504(2) 0.8370(11) 0.1990(6) 0.064(4) Uani 1 1 d .
H28 H 0.4272 0.8875 0.2121 0.076 Uiso 1 1 calc R
C21 C 0.4173(15) 0.3834(9) 0.0158(5) 0.046(3) Uani 1 1 d .
C25 C 0.5249(14) 0.5248(9) 0.1568(5) 0.043(2) Uani 1 1 d .
C9 C 0.5435(17) 0.1620(11) 0.6322(6) 0.057(3) Uani 1 1 d .
H9 H 0.6378 0.1916 0.6178 0.068 Uiso 1 1 calc R
C12 C 0.2615(14) 0.0718(9) 0.6740(5) 0.045(2) Uani 1 1 d .
C13 C 0.2645(14) 0.1886(9) 0.6571(4) 0.040(2) Uani 1 1 d .
C35 C 0.8408(14) 0.6110(8) 0.1333(5) 0.042(2) Uani 1 1 d .
C27 C 0.4636(16) 0.7213(10) 0.1911(6) 0.053(3) Uani 1 1 d .
H27 H 0.3640 0.6953 0.2026 0.064 Uiso 1 1 calc R
C29 C 0.649(2) 0.8746(10) 0.1880(6) 0.061(4) Uani 1 1 d .
H29 H 0.6763 0.9507 0.1960 0.073 Uiso 1 1 calc R
C32 C 0.9211(18) 0.8387(11) 0.1530(6) 0.062(4) Uani 1 1 d .
H32 H 0.9523 0.9142 0.1605 0.075 Uiso 1 1 calc R
C26 C 0.5677(16) 0.6460(9) 0.1667(5) 0.044(3) Uani 1 1 d .
C31 C 0.7240(15) 0.6836(9) 0.1546(5) 0.041(3) Uani 1 1 d .
C11 C 0.4019(18) 0.0038(10) 0.6677(6) 0.062(4) Uani 1 1 d .
H11 H 0.3997 -0.0734 0.6775 0.074 Uiso 1 1 calc R
C15 C -0.0150(16) 0.0977(12) 0.7014(5) 0.061(3) Uani 1 1 d .
H15 H -0.1071 0.0684 0.7178 0.073 Uiso 1 1 calc R
C34 C 0.9923(17) 0.6512(11) 0.1227(5) 0.055(3) Uani 1 1 d .
H34 H 1.0698 0.6008 0.1100 0.066 Uiso 1 1 calc R
C33 C 1.0322(16) 0.7640(14) 0.1304(5) 0.064(3) Uani 1 1 d .
H33 H 1.1333 0.7903 0.1204 0.077 Uiso 1 1 calc R
N4 N 0.2439(13) 0.5087(8) -0.0311(4) 0.052(2) Uani 1 1 d .
H4 H 0.2051 0.5673 -0.0535 0.063 Uiso 1 1 calc R
C16 C -0.0102(13) 0.2152(10) 0.6835(5) 0.046(2) Uani 1 1 d .
H16 H -0.1013 0.2614 0.6863 0.055 Uiso 1 1 calc R
C23 C 0.6042(14) 0.3365(8) 0.1213(5) 0.038(2) Uani 1 1 d .
H23 H 0.4998 0.3243 0.1388 0.046 Uiso 1 1 calc R
C14 C 0.1166(16) 0.0284(10) 0.6945(6) 0.056(3) Uani 1 1 d .
H14 H 0.1097 -0.0488 0.7035 0.067 Uiso 1 1 calc R
C30 C 0.7607(16) 0.8040(8) 0.1652(5) 0.044(3) Uani 1 1 d .
C20 C 0.4060(16) 0.4765(10) -0.0225(5) 0.052(3) Uani 1 1 d D
H20 H 0.4920 0.5123 -0.0398 0.062 Uiso 1 1 calc RD
C19 C 0.1558(15) 0.4387(12) -0.0009(5) 0.055(3) Uani 1 1 d .
H19 H 0.0425 0.4423 0.0002 0.066 Uiso 1 1 calc R
O9 O 0.132(2) 0.2116(14) 0.2391(8) 0.154(6) Uani 1 1 d DU
H9A H 0.0827 0.1963 0.2020 0.231 Uiso 1 1 calc RD
C37 C 0.184(2) 0.1100(14) 0.2732(7) 0.098(5) Uani 1 1 d DU
H37A H 0.3012 0.1008 0.2741 0.147 Uiso 1 1 calc R
H37B H 0.1274 0.0466 0.2505 0.147 Uiso 1 1 calc R
H37C H 0.1592 0.1136 0.3181 0.147 Uiso 1 1 calc R

loop_
_atom_site_aniso_label
_atom_site_aniso_U_11
_atom_site_aniso_U_22
_atom_site_aniso_U_33
_atom_site_aniso_U_23
_atom_site_aniso_U_13
_atom_site_aniso_U_12
C3 0.058(8) 0.024(5) 0.030(5) -0.004(4) 0.001(5) -0.015(5)
C2 0.080(9) 0.028(5) 0.044(6) -0.009(5) -0.003(5) 0.006(6)
N1 0.048(5) 0.034(5) 0.060(5) -0.004(4) -0.007(4) -0.006(5)
C1 0.053(7) 0.052(7) 0.046(6) 0.019(5) 0.004(5) 0.000(6)
N2 0.050(5) 0.031(5) 0.051(5) -0.005(4) 0.014(4) 0.009(4)
I1 0.0522(4) 0.0350(3) 0.0651(4) 0.0026(3) 0.0135(3) 0.0016(4)
I2 0.0688(5) 0.0464(4) 0.0733(5) -0.0018(4) 0.0157(4) 0.0117(4)
O5 0.080(6) 0.029(4) 0.057(4) -0.010(3) -0.005(4) 0.012(4)
O3 0.036(4) 0.050(5) 0.080(5) 0.010(4) 0.011(4) 0.001(4)
O1 0.071(6) 0.030(4) 0.056(4) -0.001(3) -0.011(4) 0.013(4)
O4 0.047(4) 0.040(4) 0.064(4) 0.003(4) 0.014(3) 0.014(4)
O6 0.093(6) 0.024(4) 0.040(4) 0.000(3) -0.004(3) -0.001(4)
N3 0.042(5) 0.020(4) 0.045(4) 0.005(3) 0.003(3) -0.004(4)
O7 0.052(5) 0.039(5) 0.079(5) -0.008(4) 0.010(4) -0.005(4)
C22 0.052(7) 0.032(5) 0.043(6) -0.003(4) 0.001(5) 0.003(5)
C4 0.036(5) 0.039(6) 0.044(5) -0.002(4) 0.005(4) -0.005(5)
O2 0.096(6) 0.041(5) 0.039(4) -0.007(3) -0.009(4) 0.012(5)
C24 0.060(6) 0.023(5) 0.040(5) 0.010(4) 0.009(4) 0.009(5)
C8 0.049(6) 0.035(6) 0.036(5) -0.002(4) -0.001(4) 0.008(5)
C18 0.043(6) 0.029(5) 0.031(5) -0.007(4) 0.004(4) 0.002(5)
O8 0.050(4) 0.035(4) 0.070(5) 0.003(4) 0.018(4) 0.008(4)
N5 0.056(6) 0.041(5) 0.046(5) 0.014(4) 0.000(4) -0.001(5)
C36 0.049(6) 0.036(6) 0.037(5) 0.006(4) -0.003(4) 0.000(5)
N6 0.047(5) 0.022(4) 0.029(4) 0.001(3) 0.003(3) 0.002(4)
C5 0.033(5) 0.027(5) 0.041(5) -0.003(4) 0.000(4) -0.002(4)
C10 0.070(9) 0.047(7) 0.069(8) -0.007(6) -0.014(7) 0.020(7)
C7 0.044(6) 0.039(6) 0.038(5) -0.005(5) -0.005(4) -0.001(5)
C17 0.041(5) 0.029(4) 0.032(4) 0.000(5) 0.000(3) 0.000(5)
C6 0.062(7) 0.020(5) 0.045(6) -0.003(4) -0.006(5) -0.013(5)
C28 0.096(12) 0.036(7) 0.055(7) -0.008(5) -0.003(7) 0.029(8)
C21 0.063(7) 0.035(6) 0.035(5) -0.002(4) -0.007(5) -0.010(5)
C25 0.046(6) 0.033(6) 0.049(6) -0.005(5) 0.001(5) 0.007(5)
C9 0.063(8) 0.050(7) 0.053(6) -0.009(6) -0.004(6) 0.013(6)
C12 0.065(7) 0.030(5) 0.037(5) -0.004(4) -0.002(4) 0.000(6)
C13 0.055(7) 0.033(5) 0.030(5) -0.002(4) -0.004(4) -0.006(5)
C35 0.057(6) 0.028(6) 0.039(5) 0.003(4) -0.002(4) -0.007(5)
C27 0.053(7) 0.045(7) 0.061(7) -0.007(5) 0.004(5) 0.022(6)
C29 0.094(11) 0.031(6) 0.052(7) -0.004(5) -0.011(7) 0.006(7)
C32 0.082(10) 0.036(7) 0.062(7) 0.005(6) -0.013(7) -0.024(7)
C26 0.069(8) 0.030(5) 0.028(5) -0.002(4) -0.007(5) 0.011(6)
C31 0.063(7) 0.022(5) 0.036(5) 0.008(4) -0.001(5) -0.003(5)
C11 0.080(10) 0.030(6) 0.068(7) -0.008(6) -0.015(7) 0.017(6)
C15 0.068(8) 0.055(8) 0.060(7) 0.008(6) 0.011(6) -0.024(8)
C34 0.066(8) 0.045(7) 0.053(7) 0.000(5) 0.003(6) -0.001(6)
C33 0.070(8) 0.062(8) 0.057(6) 0.017(7) -0.001(5) -0.034(9)
N4 0.070(7) 0.041(5) 0.044(5) 0.009(4) -0.001(4) 0.004(5)
C16 0.039(6) 0.040(6) 0.055(6) -0.005(5) -0.004(5) -0.006(5)
C23 0.059(7) 0.021(5) 0.035(5) 0.001(4) 0.009(4) -0.006(5)
C14 0.073(9) 0.030(6) 0.060(7) 0.011(5) -0.007(6) -0.013(6)
C30 0.076(8) 0.017(5) 0.037(5) 0.001(4) -0.006(5) -0.011(5)
C20 0.063(8) 0.049(7) 0.043(6) 0.004(5) 0.010(5) -0.020(6)
C19 0.050(7) 0.062(8) 0.052(6) 0.010(6) 0.007(5) 0.010(7)
O9 0.150(9) 0.170(10) 0.147(9) 0.002(8) 0.040(7) 0.049(8)
C37 0.127(9) 0.095(9) 0.076(7) 0.014(7) 0.024(7) -0.028(8)

loop_
_atom_type_symbol
_atom_type_description
_atom_type_scat_dispersion_real
_atom_type_scat_dispersion_imag
_atom_type_scat_source
C C 0.0033 0.0016 'International Tables Vol C Tables 4.2.6.8 and 6.1.1.4'
H H 0.0000 0.0000 'International Tables Vol C Tables 4.2.6.8 and 6.1.1.4'
N N 0.0061 0.0033 'International Tables Vol C Tables 4.2.6.8 and 6.1.1.4'
O O 0.0106 0.0060 'International Tables Vol C Tables 4.2.6.8 and 6.1.1.4'
I I -0.4742 1.8119 'International Tables Vol C Tables 4.2.6.8 and 6.1.1.4'

loop_
_geom_angle_atom_site_label_1
_geom_angle_atom_site_label_2
_geom_angle_atom_site_label_3
_geom_angle
N2 C3 C2 108.0
N2 C3 C4 122.5(6)
C2 C3 C4 129.4(6)
N1 C2 C3 108.0
C2 N1 C1 108.0
N1 C1 N2 108.0
C3 N2 C1 108.0
C18 N3 C7 123.8(8)
C18 N3 C5 118.6(8)
C7 N3 C5 117.6(8)
C21 C22 C23 111.2(9)
C3 C4 C5 116.0(8)
O5 C24 O6 124.6(9)
O5 C24 C23 122.2(7)
O6 C24 C23 113.1(8)
C9 C8 C13 119.7(11)
C9 C8 C7 121.2(12)
C13 C8 C7 119.1(10)
O4 C18 N3 119.4(9)
O4 C18 C17 123.3(9)
N3 C18 C17 117.3(8)
C19 N5 C21 110.9(10)
O8 C36 N6 119.1(10)
O8 C36 C35 125.1(10)
N6 C36 C35 115.7(10)
C25 N6 C36 126.1(9)
C25 N6 C23 118.5(9)
C36 N6 C23 115.4(9)
N3 C5 C6 112.8(8)
N3 C5 C4 111.3(8)
C6 C5 C4 113.4(8)
C11 C10 C9 120.1(14)
O3 C7 N3 120.3(10)
O3 C7 C8 121.6(11)
N3 C7 C8 118.0(10)
C16 C17 C13 119.4(11)
C16 C17 C18 120.1(10)
C13 C17 C18 120.5(9)
O1 C6 O2 124.5(9)
O1 C6 C5 124.0(7)
O2 C6 C5 110.6(8)
C29 C28 C27 120.7(14)
C20 C21 N5 105.5(11)
C20 C21 C22 132.0(12)
N5 C21 C22 122.4(10)
O7 C25 N6 121.7(10)
O7 C25 C26 121.6(11)
N6 C25 C26 116.7(10)
C8 C9 C10 122.0(15)
C14 C12 C11 123.2(11)
C14 C12 C13 117.9(11)
C11 C12 C13 118.9(11)
C17 C13 C12 121.2(11)
C17 C13 C8 120.6(10)
C12 C13 C8 118.1(10)
C34 C35 C31 120.7(10)
C34 C35 C36 119.5(11)
C31 C35 C36 119.8(10)
C26 C27 C28 121.4(14)
C28 C29 C30 121.0(12)
C33 C32 C30 122.4(11)
C27 C26 C31 119.1(11)
C27 C26 C25 121.9(12)
C31 C26 C25 119.0(10)
C35 C31 C26 122.7(9)
C35 C31 C30 120.4(11)
C26 C31 C30 117.0(11)
C10 C11 C12 121.2(12)
C14 C15 C16 119.8(11)
C33 C34 C35 121.5(13)
C34 C33 C32 119.6(12)
C19 N4 C20 110.9(10)
C17 C16 C15 120.2(11)
N6 C23 C22 112.1(8)
N6 C23 C24 115.1(8)
C22 C23 C24 113.9(8)
C15 C14 C12 121.3(11)
C29 C30 C32 124.0(11)
C29 C30 C31 120.7(13)
C32 C30 C31 115.3(12)
C21 C20 N4 106.6(10)
N4 C19 N5 106.2(10)

loop_
_geom_bond_atom_site_label_1
_geom_bond_atom_site_label_2
_geom_bond_distance
C3 N2 1.4200
C3 C2 1.4200
C3 C4 1.473(10)
C2 N1 1.4200
N1 C1 1.4200
C1 N2 1.4200
O5 C24 1.199(12)
O3 C7 1.231(13)
O1 C6 1.213(8)
O4 C18 1.206(11)
O6 C24 1.323(5)
N3 C18 1.402(12)
N3 C7 1.399(14)
N3 C5 1.487(12)
O7 C25 1.211(14)
C22 C21 1.508(15)
C22 C23 1.524(13)
C4 C5 1.536(13)
O2 C6 1.337(5)
C24 C23 1.530(14)
C8 C9 1.378(16)
C8 C13 1.425(15)
C8 C7 1.470(16)
C18 C17 1.466(15)
O8 C36 1.199(13)
N5 C19 1.317(15)
N5 C21 1.370(15)
C36 N6 1.404(14)
C36 C35 1.477(15)
N6 C25 1.394(13)
N6 C23 1.452(12)
C5 C6 1.492(13)
C10 C11 1.36(2)
C10 C9 1.364(19)
C17 C16 1.372(14)
C17 C13 1.408(15)
C28 C29 1.31(2)
C28 C27 1.404(19)
C21 C20 1.337(16)
C25 C26 1.474(14)
C12 C14 1.405(17)
C12 C11 1.419(17)
C12 C13 1.418(15)
C35 C34 1.371(17)
C35 C31 1.395(16)
C27 C26 1.368(16)
C29 C30 1.361(18)
C32 C33 1.39(2)
C32 C30 1.428(19)
C26 C31 1.405(17)
C31 C30 1.457(14)
C15 C14 1.373(18)
C15 C16 1.431(17)
C34 C33 1.370(19)
N4 C19 1.302(15)
N4 C20 1.365(16)
O9 C37 1.414(10)
